data_4510451
loop_
_publ_author_name
'Masoomi, Mohammad Yaser'
'Stylianou, Kyriakos C.'
'Morsali, Ali'
'Retailleau, Pascal'
'Maspoch, Daniel'

_publ_section_title
;
 Selective CO2Capture in Metal--Organic Frameworks with
 Azine-Functionalized Pores Generated by Mechanosynthesis
;
_journal_issue 5
_journal_name_full 'Crystal Growth &amp; Design'
_journal_page_first 2092
_journal_paper_doi 10.1021/cg500033b
_journal_volume 14
_journal_year 2014
_chemical_formula_moiety 'C40 H26 N4 O10 Zn2, 4.5 (C3 H7 N O)'
_chemical_formula_sum 'C53.5 H57.5 N8.5 O14.5 Zn2'
_chemical_formula_weight 1182.32
_chemical_name_systematic
; 
 ? 
;
_space_group_IT_number 14
_symmetry_cell_setting monoclinic
_symmetry_space_group_name_Hall '-P 2ybc'
_symmetry_space_group_name_H-M 'P 1 21/c 1'
_atom_sites_solution_hydrogens geom
_atom_sites_solution_primary direct
_atom_sites_solution_secondary difmap
_audit_creation_method SHELXL-97
_cell_angle_alpha 90.00
_cell_angle_beta 97.869(4)
_cell_angle_gamma 90.00
_cell_formula_units_Z 4
_cell_length_a 12.546(4)
_cell_length_b 26.633(7)
_cell_length_c 15.734(6)
_cell_measurement_reflns_used 8806
_cell_measurement_temperature 293(2)
_cell_measurement_theta_max 25.028
_cell_measurement_theta_min 0.407
_cell_volume 5208(3)
_computing_cell_refinement 'DENZO (Otwinowski & Minor, 1997); COLLECT (Nonius B.V., 1999)'
_computing_data_collection 'DENZO (Otwinowski & Minor, 1997); COLLECT (Nonius B.V., 1999)'
_computing_data_reduction 'SCALEPACK (Otwinowski & Minor, 1997)'
_computing_molecular_graphics 'PLATON (Spek, 2003)'
_computing_publication_material 'SHELXL97 (Sheldrick, 2008)'
_computing_structure_refinement 'SHELXL97 (Sheldrick, 2008); CRYSTALBUILDER (Welter, 2006)'
_computing_structure_solution 'SHELXS97 (Sheldrick, 2008)'
_diffrn_ambient_temperature 293(2)
_diffrn_detector_area_resol_mean 9
_diffrn_measured_fraction_theta_full 0.977
_diffrn_measured_fraction_theta_max 0.977
_diffrn_measurement_device_type 'Nonius kappa-CCD diffractometer'
_diffrn_measurement_method 'phi and omega scans'
_diffrn_radiation_monochromator graphite
_diffrn_radiation_type MoK\a
_diffrn_radiation_wavelength 0.71073
_diffrn_reflns_av_R_equivalents 0.0334
_diffrn_reflns_av_sigmaI/netI 0.0506
_diffrn_reflns_limit_h_max 14
_diffrn_reflns_limit_h_min -14
_diffrn_reflns_limit_k_max 29
_diffrn_reflns_limit_k_min -31
_diffrn_reflns_limit_l_max 18
_diffrn_reflns_limit_l_min -18
_diffrn_reflns_number 43882
_diffrn_reflns_theta_full 25.05
_diffrn_reflns_theta_max 25.05
_diffrn_reflns_theta_min 1.51
_diffrn_source 'fine-focus sealed tube'
_diffrn_source_type 'Nonius Kappa CCD'
_diffrn_standards_number 0
_exptl_absorpt_coefficient_mu 0.999
_exptl_absorpt_correction_T_max 0.950
_exptl_absorpt_correction_T_min 0.860
_exptl_absorpt_correction_type multi-scan
_exptl_absorpt_process_details 'Scalepack (Otwinowski & Minor, 1997)'
_exptl_crystal_colour yellow
_exptl_crystal_density_diffrn 1.088
_exptl_crystal_density_method 'not measured'
_exptl_crystal_description prism
_exptl_crystal_F_000 2456
_exptl_crystal_size_max 0.44
_exptl_crystal_size_mid 0.14
_exptl_crystal_size_min 0.05
_platon_squeeze_details
;
;
_refine_diff_density_max 0.672
_refine_diff_density_min -1.242
_refine_diff_density_rms 0.172
_refine_ls_extinction_method none
_refine_ls_goodness_of_fit_ref 0.969
_refine_ls_hydrogen_treatment constr
_refine_ls_matrix_type full
_refine_ls_number_parameters 505
_refine_ls_number_reflns 8998
_refine_ls_number_restraints 0
_refine_ls_restrained_S_all 0.969
_refine_ls_R_factor_all 0.0917
_refine_ls_R_factor_gt 0.0702
_refine_ls_shift/su_max 0.001
_refine_ls_shift/su_mean 0.000
_refine_ls_structure_factor_coef Fsqd
_refine_ls_weighting_details 'calc w=1/[\s^2^(Fo^2^)+(0.1602P)^2^+0.0000P] where P=(Fo^2^+2Fc^2^)/3'
_refine_ls_weighting_scheme calc
_refine_ls_wR_factor_gt 0.2074
_refine_ls_wR_factor_ref 0.2239
_reflns_number_gt 5765
_reflns_number_total 8998
_reflns_threshold_expression >2sigma(I)
_cod_data_source_file cg500033b_si_002.cif
_cod_data_source_block MMTI-1
_cod_depositor_comments 'Adding full bibliography for 4510450--4510451.cif.'
_cod_original_sg_symbol_H-M 'P 21/c'
_cod_original_formula_sum 'C53.50 H57.50 N8.50 O14.50 Zn2'
_cod_database_code 4510451

loop_
_symmetry_equiv_pos_as_xyz
'x, y, z'
'-x, y+1/2, -z+1/2'
'-x, -y, -z'
'x, -y-1/2, z-1/2'

loop_
_atom_site_label
_atom_site_type_symbol
_atom_site_fract_x
_atom_site_fract_y
_atom_site_fract_z
_atom_site_U_iso_or_equiv
_atom_site_adp_type
_atom_site_occupancy
_atom_site_symmetry_multiplicity
_atom_site_calc_flag
_atom_site_refinement_flags
Zn1 Zn 0.69156(4) 0.251977(17) 0.18256(3) 0.0453(2) Uani 1 1 d .
Zn2 Zn 0.85217(4) 0.243937(19) 0.37769(3) 0.0457(2) Uani 1 1 d .
O1 O 0.7409(2) 0.32059(11) 0.1699(2) 0.0569(8) Uani 1 1 d .
O2 O 0.5805(3) 0.32718(13) 0.2101(2) 0.0686(9) Uani 1 1 d .
O3 O 0.6691(3) 0.55270(14) 0.1053(4) 0.1108(17) Uani 1 1 d .
O4 O 0.6311(2) 0.21831(13) 0.2744(2) 0.0627(9) Uani 1 1 d .
O5 O 0.7331(2) 0.19755(11) 0.3947(2) 0.0580(8) Uani 1 1 d .
O6 O 0.7968(2) 0.31175(11) 0.3813(2) 0.0575(8) Uani 1 1 d .
O7 O 0.9581(3) 0.31989(12) 0.3431(2) 0.0641(9) Uani 1 1 d .
O8 O 1.1737(4) 0.04809(14) 0.1116(4) 0.128(2) Uani 1 1 d .
O9 O 0.9143(2) 0.21004(14) 0.2866(2) 0.0707(10) Uani 1 1 d .
O10 O 0.8090(2) 0.20528(12) 0.1614(2) 0.0591(8) Uani 1 1 d .
N1 N 0.5872(3) 0.23496(15) 0.0742(3) 0.0530(9) Uani 1 1 d .
N2 N 0.2945(4) 0.2387(2) -0.1750(3) 0.0754(14) Uani 1 1 d .
N3 N 0.2456(4) 0.2384(2) -0.2627(3) 0.0782(15) Uani 1 1 d .
N4 N 0.9552(3) 0.23094(14) 0.4872(2) 0.0462(8) Uani 1 1 d .
C1 C 0.6590(4) 0.34674(17) 0.1853(3) 0.0513(11) Uani 1 1 d .
C2 C 0.6621(3) 0.40153(16) 0.1686(3) 0.0515(11) Uani 1 1 d .
C3 C 0.7480(4) 0.42370(18) 0.1355(4) 0.0673(14) Uani 1 1 d .
H3 H 0.8073 0.4043 0.1272 0.081 Uiso 1 1 calc R
C4 C 0.7464(4) 0.47377(19) 0.1149(4) 0.0811(17) Uani 1 1 d .
H4 H 0.8030 0.4881 0.0909 0.097 Uiso 1 1 calc R
C5 C 0.6619(4) 0.50198(18) 0.1298(4) 0.0723(15) Uani 1 1 d .
C6 C 0.5779(4) 0.48290(19) 0.1635(4) 0.0787(16) Uani 1 1 d .
H6 H 0.5210 0.5034 0.1739 0.094 Uiso 1 1 calc R
C7 C 0.5778(4) 0.43178(19) 0.1825(3) 0.0683(14) Uani 1 1 d .
H7 H 0.5195 0.4180 0.2050 0.082 Uiso 1 1 calc R
C8 C 0.4140(5) 0.0859(2) 0.3805(5) 0.0858(19) Uani 1 1 d .
C9 C 0.4075(5) 0.1116(3) 0.3022(5) 0.101(2) Uani 1 1 d .
H9 H 0.3521 0.1050 0.2580 0.121 Uiso 1 1 calc R
C10 C 0.4839(4) 0.1461(2) 0.2928(4) 0.0817(17) Uani 1 1 d .
H10 H 0.4795 0.1640 0.2417 0.098 Uiso 1 1 calc R
C11 C 0.5687(3) 0.15552(15) 0.3569(3) 0.0496(10) Uani 1 1 d .
C12 C 0.5742(4) 0.1291(2) 0.4318(4) 0.0757(15) Uani 1 1 d .
H12 H 0.6317 0.1346 0.4747 0.091 Uiso 1 1 calc R
C13 C 0.4963(5) 0.0945(2) 0.4452(4) 0.0894(18) Uani 1 1 d .
H13 H 0.4998 0.0775 0.4971 0.107 Uiso 1 1 calc R
C14 C 0.6505(3) 0.19330(15) 0.3409(3) 0.0455(10) Uani 1 1 d .
C15 C 0.4852(4) 0.25221(19) 0.0635(3) 0.0633(15) Uani 1 1 d .
H15 H 0.4584 0.2669 0.1098 0.076 Uiso 1 1 calc R
C16 C 0.4211(4) 0.24876(19) -0.0121(4) 0.0670(16) Uani 1 1 d .
H16 H 0.3516 0.2617 -0.0175 0.080 Uiso 1 1 calc R
C17 C 0.4574(3) 0.22615(19) -0.0823(3) 0.0516(11) Uani 1 1 d .
C18 C 0.5595(3) 0.20700(18) -0.0709(3) 0.0536(11) Uani 1 1 d .
H18 H 0.5869 0.1911 -0.1159 0.064 Uiso 1 1 calc R
C19 C 0.6215(3) 0.21164(17) 0.0085(3) 0.0515(11) Uani 1 1 d .
H19 H 0.6903 0.1978 0.0161 0.062 Uiso 1 1 calc R
C20 C 0.3925(4) 0.2239(2) -0.1670(3) 0.0615(13) Uani 1 1 d .
H20 H 0.4219 0.2119 -0.2142 0.074 Uiso 1 1 calc R
C21 C 0.1482(4) 0.2243(2) -0.2699(3) 0.0622(13) Uani 1 1 d .
H21 H 0.1175 0.2138 -0.2224 0.075 Uiso 1 1 calc R
C22 C 0.0855(4) 0.2251(2) -0.3558(3) 0.0569(12) Uani 1 1 d .
C23 C 0.1223(4) 0.24850(19) -0.4265(4) 0.0650(15) Uani 1 1 d .
H23 H 0.1911 0.2621 -0.4223 0.078 Uiso 1 1 calc R
C24 C 0.0534(4) 0.25044(18) -0.5012(4) 0.0624(14) Uani 1 1 d .
H24 H 0.0769 0.2667 -0.5476 0.075 Uiso 1 1 calc R
C25 C -0.0770(3) 0.20768(17) -0.4466(3) 0.0505(11) Uani 1 1 d .
H25 H -0.1450 0.1931 -0.4542 0.061 Uiso 1 1 calc R
C26 C -0.0169(3) 0.20385(19) -0.3684(3) 0.0580(12) Uani 1 1 d .
H26 H -0.0436 0.1873 -0.3238 0.070 Uiso 1 1 calc R
C27 C 0.8747(4) 0.33959(17) 0.3622(3) 0.0501(10) Uani 1 1 d .
C28 C 0.8613(3) 0.39354(16) 0.3643(3) 0.0480(10) Uani 1 1 d .
C29 C 1.0591(4) -0.07471(18) 0.1574(4) 0.0671(14) Uani 1 1 d .
H29 H 0.9979 -0.0882 0.1759 0.081 Uiso 1 1 calc R
C30 C 1.0697(4) -0.02311(19) 0.1518(4) 0.0806(17) Uani 1 1 d .
H30 H 1.0170 -0.0021 0.1683 0.097 Uiso 1 1 calc R
C31 C 1.1565(4) -0.00336(18) 0.1223(4) 0.0795(17) Uani 1 1 d .
C32 C 1.2377(4) -0.03362(19) 0.1007(4) 0.0855(19) Uani 1 1 d .
H32 H 1.2982 -0.0195 0.0819 0.103 Uiso 1 1 calc R
C33 C 0.7715(4) 0.41584(18) 0.3928(4) 0.0694(14) Uani 1 1 d .
H33 H 0.7168 0.3954 0.4077 0.083 Uiso 1 1 calc R
C34 C 1.0989(5) 0.0820(2) 0.1367(5) 0.088(2) Uani 1 1 d .
C35 C 1.1105(5) 0.0975(2) 0.2186(5) 0.095(2) Uani 1 1 d .
H35 H 1.1635 0.0835 0.2588 0.114 Uiso 1 1 calc R
C36 C 1.0435(4) 0.1341(2) 0.2427(4) 0.0823(17) Uani 1 1 d .
H36 H 1.0533 0.1454 0.2991 0.099 Uiso 1 1 calc R
C37 C 0.9635(3) 0.15411(16) 0.1861(3) 0.0497(10) Uani 1 1 d .
C38 C 0.9505(4) 0.1359(2) 0.1030(4) 0.0743(15) Uani 1 1 d .
H38 H 0.8947 0.1477 0.0631 0.089 Uiso 1 1 calc R
C39 C 1.0205(5) 0.1000(2) 0.0790(5) 0.096(2) Uani 1 1 d .
H39 H 1.0128 0.0885 0.0227 0.115 Uiso 1 1 calc R
C40 C 0.8893(3) 0.19252(14) 0.2131(3) 0.0459(10) Uani 1 1 d .

loop_
_atom_site_aniso_label
_atom_site_aniso_U_11
_atom_site_aniso_U_22
_atom_site_aniso_U_33
_atom_site_aniso_U_23
_atom_site_aniso_U_13
_atom_site_aniso_U_12
Zn1 0.0471(3) 0.0443(3) 0.0416(4) 0.00636(19) -0.0049(2) 0.00355(19)
Zn2 0.0467(3) 0.0468(3) 0.0402(3) -0.0051(2) -0.0068(2) -0.0021(2)
O1 0.0618(18) 0.0424(18) 0.064(2) -0.0006(15) 0.0008(15) 0.0103(15)
O2 0.075(2) 0.056(2) 0.075(2) 0.0103(18) 0.0148(18) 0.0005(17)
O3 0.093(3) 0.050(2) 0.205(5) 0.030(3) 0.077(3) 0.029(2)
O4 0.0630(19) 0.065(2) 0.058(2) 0.0228(17) 0.0020(15) -0.0036(16)
O5 0.0588(18) 0.0519(19) 0.058(2) 0.0023(15) -0.0090(16) -0.0164(15)
O6 0.0606(19) 0.0484(18) 0.061(2) 0.0065(15) -0.0017(15) -0.0097(15)
O7 0.072(2) 0.055(2) 0.066(2) 0.0029(16) 0.0104(17) 0.0074(17)
O8 0.109(3) 0.047(2) 0.252(6) 0.010(3) 0.111(4) 0.019(2)
O9 0.062(2) 0.082(2) 0.064(2) -0.0246(19) -0.0038(16) 0.0075(17)
O10 0.0591(18) 0.0501(19) 0.063(2) -0.0015(15) -0.0089(16) 0.0208(15)
N1 0.054(2) 0.056(2) 0.048(2) 0.0065(19) 0.0053(18) 0.0028(19)
N2 0.050(3) 0.126(4) 0.044(3) -0.002(2) -0.0163(19) 0.002(2)
N3 0.063(3) 0.120(4) 0.046(3) 0.004(2) -0.010(2) -0.002(3)
N4 0.0396(19) 0.058(2) 0.036(2) 0.0036(17) -0.0124(14) -0.0044(17)
C1 0.064(3) 0.047(3) 0.040(2) -0.001(2) -0.001(2) 0.009(2)
C2 0.050(2) 0.044(3) 0.060(3) 0.001(2) 0.004(2) 0.011(2)
C3 0.057(3) 0.046(3) 0.102(4) -0.003(3) 0.021(3) 0.014(2)
C4 0.061(3) 0.048(3) 0.140(5) 0.010(3) 0.036(3) 0.013(2)
C5 0.073(3) 0.036(3) 0.111(5) 0.014(3) 0.026(3) 0.021(2)
C6 0.073(3) 0.048(3) 0.122(5) 0.015(3) 0.040(3) 0.019(3)
C7 0.059(3) 0.056(3) 0.091(4) 0.007(3) 0.015(3) 0.014(2)
C8 0.078(4) 0.037(3) 0.148(6) -0.018(3) 0.033(4) -0.025(3)
C9 0.076(4) 0.104(5) 0.114(5) -0.005(4) -0.012(4) -0.044(4)
C10 0.081(4) 0.096(4) 0.063(3) 0.006(3) -0.008(3) -0.028(3)
C11 0.055(2) 0.035(2) 0.059(3) 0.000(2) 0.005(2) -0.0059(19)
C12 0.074(3) 0.067(3) 0.084(4) 0.016(3) 0.005(3) -0.020(3)
C13 0.093(4) 0.065(4) 0.111(5) 0.028(3) 0.015(4) -0.020(3)
C14 0.052(2) 0.035(2) 0.047(3) 0.0005(19) -0.002(2) -0.0045(18)
C15 0.056(3) 0.093(4) 0.037(3) -0.010(2) -0.004(2) 0.012(2)
C16 0.042(3) 0.100(4) 0.057(3) -0.009(3) -0.002(2) 0.008(2)
C17 0.040(2) 0.069(3) 0.042(3) 0.004(2) -0.0055(18) -0.002(2)
C18 0.048(2) 0.066(3) 0.045(3) 0.001(2) 0.002(2) 0.000(2)
C19 0.050(2) 0.057(3) 0.045(3) 0.006(2) -0.003(2) 0.006(2)
C20 0.050(3) 0.080(4) 0.050(3) 0.005(3) -0.007(2) -0.012(3)
C21 0.046(3) 0.096(4) 0.041(3) -0.003(3) -0.0072(19) 0.006(3)
C22 0.056(3) 0.070(3) 0.042(3) -0.001(2) -0.004(2) 0.010(2)
C23 0.043(3) 0.097(4) 0.050(3) 0.009(2) -0.010(2) -0.014(2)
C24 0.054(3) 0.077(4) 0.053(3) 0.018(2) -0.002(2) -0.010(2)
C25 0.039(2) 0.061(3) 0.050(3) -0.001(2) -0.0032(19) -0.001(2)
C26 0.053(3) 0.074(3) 0.045(3) 0.005(2) 0.000(2) -0.005(2)
C27 0.057(3) 0.049(3) 0.042(2) 0.000(2) -0.003(2) -0.005(2)
C28 0.044(2) 0.045(3) 0.053(3) 0.004(2) 0.0024(19) -0.0079(19)
C29 0.060(3) 0.051(3) 0.092(4) -0.003(3) 0.017(3) 0.003(2)
C30 0.074(3) 0.046(3) 0.128(5) -0.002(3) 0.037(3) 0.017(3)
C31 0.072(3) 0.040(3) 0.134(5) 0.010(3) 0.042(3) 0.013(2)
C32 0.063(3) 0.046(3) 0.156(6) -0.003(3) 0.043(3) 0.010(2)
C33 0.060(3) 0.045(3) 0.107(4) 0.003(3) 0.027(3) -0.015(2)
C34 0.085(4) 0.041(3) 0.149(6) 0.000(4) 0.051(4) 0.015(3)
C35 0.068(3) 0.085(5) 0.130(6) 0.035(4) 0.009(4) 0.035(3)
C36 0.076(3) 0.094(4) 0.073(4) 0.006(3) -0.006(3) 0.029(3)
C37 0.052(2) 0.042(2) 0.054(3) 0.002(2) 0.003(2) 0.0059(19)
C38 0.080(3) 0.071(4) 0.069(4) -0.020(3) 0.002(3) 0.013(3)
C39 0.106(5) 0.083(5) 0.100(5) -0.041(4) 0.015(4) 0.023(4)
C40 0.060(3) 0.028(2) 0.048(3) -0.0080(18) 0.000(2) 0.0051(19)

loop_
_atom_type_symbol
_atom_type_description
_atom_type_scat_dispersion_real
_atom_type_scat_dispersion_imag
_atom_type_scat_source
C C 0.0033 0.0016 'International Tables Vol C Tables 4.2.6.8 and 6.1.1.4'
H H 0.0000 0.0000 'International Tables Vol C Tables 4.2.6.8 and 6.1.1.4'
O O 0.0106 0.0060 'International Tables Vol C Tables 4.2.6.8 and 6.1.1.4'
Zn Zn 0.2839 1.4301 'International Tables Vol C Tables 4.2.6.8 and 6.1.1.4'
N N 0.0061 0.0033 'International Tables Vol C Tables 4.2.6.8 and 6.1.1.4'

loop_
_geom_angle_atom_site_label_1
_geom_angle_atom_site_label_2
_geom_angle_atom_site_label_3
_geom_angle
_geom_angle_site_symmetry_1
_geom_angle_site_symmetry_3
O4 Zn1 O1 132.18(14) . .
O4 Zn1 O10 102.08(14) . .
O1 Zn1 O10 108.43(13) . .
O4 Zn1 N1 104.25(14) . .
O1 Zn1 N1 107.31(14) . .
O10 Zn1 N1 97.23(14) . .
O4 Zn1 C1 111.34(15) . .
O1 Zn1 C1 29.54(13) . .
O10 Zn1 C1 137.97(15) . .
N1 Zn1 C1 98.42(14) . .
O6 Zn2 O9 129.46(15) . .
O6 Zn2 O5 107.24(12) . .
O9 Zn2 O5 101.27(14) . .
O6 Zn2 N4 108.77(14) . .
O9 Zn2 N4 105.80(14) . .
O5 Zn2 N4 100.53(13) . .
O6 Zn2 C27 29.17(13) . .
O9 Zn2 C27 109.19(15) . .
O5 Zn2 C27 136.22(14) . .
N4 Zn2 C27 100.52(14) . .
C1 O1 Zn1 102.4(3) . .
C8 O3 C5 118.8(4) 2_655 .
C14 O4 Zn1 145.8(3) . .
C14 O5 Zn2 122.3(3) . .
C27 O6 Zn2 104.0(3) . .
C34 O8 C31 118.6(4) . .
C40 O9 Zn2 141.5(3) . .
C40 O10 Zn1 127.6(3) . .
C19 N1 C15 117.8(4) . .
C19 N1 Zn1 120.8(3) . .
C15 N1 Zn1 121.0(3) . .
C20 N2 N3 111.8(5) . .
C21 N3 N2 111.6(5) . .
C25 N4 C24 117.0(4) 1_656 1_656
C25 N4 Zn2 121.2(3) 1_656 .
C24 N4 Zn2 121.4(3) 1_656 .
O2 C1 O1 121.7(4) . .
O2 C1 C2 121.0(4) . .
O1 C1 C2 117.2(4) . .
O2 C1 Zn1 73.9(3) . .
O1 C1 Zn1 48.1(2) . .
C2 C1 Zn1 163.6(3) . .
C7 C2 C3 117.7(4) . .
C7 C2 C1 120.7(4) . .
C3 C2 C1 121.6(4) . .
C4 C3 C2 120.9(4) . .
C4 C3 H3 119.5 . .
C2 C3 H3 119.5 . .
C5 C4 C3 119.2(5) . .
C5 C4 H4 120.4 . .
C3 C4 H4 120.4 . .
C6 C5 C4 122.5(5) . .
C6 C5 O3 123.6(4) . .
C4 C5 O3 113.9(5) . .
C5 C6 C7 118.6(5) . .
C5 C6 H6 120.7 . .
C7 C6 H6 120.7 . .
C2 C7 C6 121.1(5) . .
C2 C7 H7 119.5 . .
C6 C7 H7 119.5 . .
C13 C8 C9 121.4(5) . .
C13 C8 O3 119.2(6) . 2_645
C9 C8 O3 119.3(6) . 2_645
C10 C9 C8 118.1(5) . .
C10 C9 H9 121.0 . .
C8 C9 H9 121.0 . .
C9 C10 C11 122.0(5) . .
C9 C10 H10 119.0 . .
C11 C10 H10 119.0 . .
C12 C11 C10 118.6(4) . .
C12 C11 C14 122.8(4) . .
C10 C11 C14 118.6(4) . .
C11 C12 C13 121.5(5) . .
C11 C12 H12 119.2 . .
C13 C12 H12 119.2 . .
C8 C13 C12 118.4(6) . .
C8 C13 H13 120.8 . .
C12 C13 H13 120.8 . .
O4 C14 O5 125.1(4) . .
O4 C14 C11 116.6(4) . .
O5 C14 C11 118.3(4) . .
C16 C15 N1 122.0(5) . .
C16 C15 H15 119.0 . .
N1 C15 H15 119.0 . .
C15 C16 C17 120.8(5) . .
C15 C16 H16 119.6 . .
C17 C16 H16 119.6 . .
C18 C17 C16 117.5(4) . .
C18 C17 C20 119.8(4) . .
C16 C17 C20 122.7(4) . .
C17 C18 C19 119.1(4) . .
C17 C18 H18 120.5 . .
C19 C18 H18 120.5 . .
N1 C19 C18 122.8(4) . .
N1 C19 H19 118.6 . .
C18 C19 H19 118.6 . .
N2 C20 C17 118.8(5) . .
N2 C20 H20 120.6 . .
C17 C20 H20 120.6 . .
N3 C21 C22 117.8(5) . .
N3 C21 H21 121.1 . .
C22 C21 H21 121.1 . .
C26 C22 C23 117.6(4) . .
C26 C22 C21 119.5(4) . .
C23 C22 C21 122.8(5) . .
C24 C23 C22 117.4(5) . .
C24 C23 H23 121.3 . .
C22 C23 H23 121.3 . .
N4 C24 C23 124.9(5) 1_454 .
N4 C24 H24 117.5 1_454 .
C23 C24 H24 117.5 . .
N4 C25 C26 123.9(4) 1_454 .
N4 C25 H25 118.0 1_454 .
C26 C25 H25 118.0 . .
C25 C26 C22 119.1(4) . .
C25 C26 H26 120.5 . .
C22 C26 H26 120.5 . .
O7 C27 O6 120.1(4) . .
O7 C27 C28 121.9(4) . .
O6 C27 C28 118.0(4) . .
O7 C27 Zn2 73.3(3) . .
O6 C27 Zn2 46.9(2) . .
C28 C27 Zn2 164.6(3) . .
C29 C28 C33 117.2(4) 2_755 .
C29 C28 C27 120.7(4) 2_755 .
C33 C28 C27 121.9(4) . .
C30 C29 C28 120.8(5) . 2_745
C30 C29 H29 119.6 . .
C28 C29 H29 119.6 2_745 .
C31 C30 C29 119.9(5) . .
C31 C30 H30 120.0 . .
C29 C30 H30 120.0 . .
C30 C31 C32 121.1(5) . .
C30 C31 O8 124.6(4) . .
C32 C31 O8 114.3(4) . .
C33 C32 C31 119.2(5) 2_745 .
C33 C32 H32 120.4 2_745 .
C31 C32 H32 120.4 . .
C32 C33 C28 121.7(4) 2_755 .
C32 C33 H33 119.2 2_755 .
C28 C33 H33 119.2 . .
C39 C34 C35 121.1(5) . .
C39 C34 O8 120.1(7) . .
C35 C34 O8 118.7(7) . .
C34 C35 C36 119.5(5) . .
C34 C35 H35 120.2 . .
C36 C35 H35 120.2 . .
C37 C36 C35 121.6(6) . .
C37 C36 H36 119.2 . .
C35 C36 H36 119.2 . .
C36 C37 C38 117.6(5) . .
C36 C37 C40 121.4(4) . .
C38 C37 C40 121.0(4) . .
C39 C38 C37 120.2(5) . .
C39 C38 H38 119.9 . .
C37 C38 H38 119.9 . .
C34 C39 C38 119.9(6) . .
C34 C39 H39 120.0 . .
C38 C39 H39 120.0 . .
O9 C40 O10 125.4(4) . .
O9 C40 C37 115.8(4) . .
O10 C40 C37 118.8(4) . .

loop_
_geom_bond_atom_site_label_1
_geom_bond_atom_site_label_2
_geom_bond_distance
_geom_bond_site_symmetry_2
Zn1 O4 1.941(3) .
Zn1 O1 1.948(3) .
Zn1 O10 1.990(3) .
Zn1 N1 2.053(4) .
Zn1 C1 2.558(4) .
Zn2 O6 1.939(3) .
Zn2 O9 1.945(3) .
Zn2 O5 1.985(3) .
Zn2 N4 2.037(3) .
Zn2 C27 2.578(5) .
O1 C1 1.291(5) .
O2 C1 1.225(5) .
O3 C8 1.408(6) 2_655
O3 C5 1.411(6) .
O4 C14 1.236(5) .
O5 C14 1.250(5) .
O6 C27 1.295(5) .
O7 C27 1.243(5) .
O8 C34 1.398(6) .
O8 C31 1.401(6) .
O9 C40 1.247(5) .
O10 C40 1.252(5) .
N1 C19 1.328(6) .
N1 C15 1.348(6) .
N2 C20 1.281(6) .
N2 N3 1.431(7) .
N3 C21 1.269(6) .
N4 C25 1.322(5) 1_656
N4 C24 1.326(6) 1_656
C1 C2 1.484(6) .
C2 C7 1.371(6) .
C2 C3 1.391(6) .
C3 C4 1.372(7) .
C3 H3 0.9300 .
C4 C5 1.346(6) .
C4 H4 0.9300 .
C5 C6 1.343(7) .
C6 C7 1.394(7) .
C6 H6 0.9300 .
C7 H7 0.9300 .
C8 C13 1.367(9) .
C8 C9 1.401(9) .
C8 O3 1.408(6) 2_645
C9 C10 1.351(7) .
C9 H9 0.9300 .
C10 C11 1.385(7) .
C10 H10 0.9300 .
C11 C12 1.365(7) .
C11 C14 1.484(5) .
C12 C13 1.380(7) .
C12 H12 0.9300 .
C13 H13 0.9300 .
C15 C16 1.345(8) .
C15 H15 0.9300 .
C16 C17 1.388(7) .
C16 H16 0.9300 .
C17 C18 1.368(6) .
C17 C20 1.465(6) .
C18 C19 1.384(6) .
C18 H18 0.9300 .
C19 H19 0.9300 .
C20 H20 0.9300 .
C21 C22 1.468(6) .
C21 H21 0.9300 .
C22 C26 1.392(6) .
C22 C23 1.407(7) .
C23 C24 1.362(8) .
C23 H23 0.9300 .
C24 N4 1.326(6) 1_454
C24 H24 0.9300 .
C25 N4 1.322(5) 1_454
C25 C26 1.357(6) .
C25 H25 0.9300 .
C26 H26 0.9300 .
C27 C28 1.447(6) .
C28 C29 1.385(6) 2_755
C28 C33 1.401(6) .
C29 C30 1.385(7) .
C29 C28 1.385(6) 2_745
C29 H29 0.9300 .
C30 C31 1.347(7) .
C30 H30 0.9300 .
C31 C32 1.378(6) .
C32 C33 1.356(7) 2_745
C32 H32 0.9300 .
C33 C32 1.356(7) 2_755
C33 H33 0.9300 .
C34 C39 1.333(9) .
C34 C35 1.342(9) .
C35 C36 1.374(8) .
C35 H35 0.9300 .
C36 C37 1.357(6) .
C36 H36 0.9300 .
C37 C38 1.384(7) .
C37 C40 1.484(6) .
C38 C39 1.384(7) .
C38 H38 0.9300 .
C39 H39 0.9300 .

loop_
_geom_torsion_atom_site_label_1
_geom_torsion_atom_site_label_2
_geom_torsion_atom_site_label_3
_geom_torsion_atom_site_label_4
_geom_torsion
_geom_torsion_site_symmetry_1
_geom_torsion_site_symmetry_4
O4 Zn1 O1 C1 -52.9(3) . .
O10 Zn1 O1 C1 -179.8(2) . .
N1 Zn1 O1 C1 76.2(3) . .
O1 Zn1 O4 C14 -91.1(6) . .
O10 Zn1 O4 C14 38.0(6) . .
N1 Zn1 O4 C14 138.8(6) . .
C1 Zn1 O4 C14 -116.1(6) . .
O6 Zn2 O5 C14 66.6(4) . .
O9 Zn2 O5 C14 -71.2(4) . .
N4 Zn2 O5 C14 -179.8(3) . .
C27 Zn2 O5 C14 62.7(4) . .
O9 Zn2 O6 C27 -53.0(3) . .
O5 Zn2 O6 C27 -174.4(2) . .
N4 Zn2 O6 C27 77.7(3) . .
O6 Zn2 O9 C40 -69.7(6) . .
O5 Zn2 O9 C40 54.0(6) . .
N4 Zn2 O9 C40 158.5(5) . .
C27 Zn2 O9 C40 -94.1(5) . .
O4 Zn1 O10 C40 -61.1(4) . .
O1 Zn1 O10 C40 81.6(4) . .
N1 Zn1 O10 C40 -167.4(4) . .
C1 Zn1 O10 C40 81.4(4) . .
O4 Zn1 N1 C19 -121.9(3) . .
O1 Zn1 N1 C19 94.5(4) . .
O10 Zn1 N1 C19 -17.4(4) . .
C1 Zn1 N1 C19 123.5(4) . .
O4 Zn1 N1 C15 66.0(4) . .
O1 Zn1 N1 C15 -77.6(4) . .
O10 Zn1 N1 C15 170.5(4) . .
C1 Zn1 N1 C15 -48.6(4) . .
C20 N2 N3 C21 142.0(6) . .
O6 Zn2 N4 C25 96.9(4) . 1_656
O9 Zn2 N4 C25 -120.6(4) . 1_656
O5 Zn2 N4 C25 -15.6(4) . 1_656
C27 Zn2 N4 C25 125.8(3) . 1_656
O6 Zn2 N4 C24 -75.2(4) . 1_656
O9 Zn2 N4 C24 67.3(4) . 1_656
O5 Zn2 N4 C24 172.4(4) . 1_656
C27 Zn2 N4 C24 -46.2(4) . 1_656
Zn1 O1 C1 O2 6.7(5) . .
Zn1 O1 C1 C2 -171.2(3) . .
O4 Zn1 C1 O2 -33.4(3) . .
O1 Zn1 C1 O2 -174.0(4) . .
O10 Zn1 C1 O2 -173.7(2) . .
N1 Zn1 C1 O2 75.5(3) . .
O4 Zn1 C1 O1 140.6(2) . .
O10 Zn1 C1 O1 0.3(3) . .
N1 Zn1 C1 O1 -110.4(3) . .
O4 Zn1 C1 C2 169.5(11) . .
O1 Zn1 C1 C2 28.8(10) . .
O10 Zn1 C1 C2 29.2(12) . .
N1 Zn1 C1 C2 -81.6(11) . .
O2 C1 C2 C7 1.4(7) . .
O1 C1 C2 C7 179.4(4) . .
Zn1 C1 C2 C7 155.6(9) . .
O2 C1 C2 C3 -176.1(4) . .
O1 C1 C2 C3 1.9(7) . .
Zn1 C1 C2 C3 -21.9(14) . .
C7 C2 C3 C4 -2.1(8) . .
C1 C2 C3 C4 175.5(5) . .
C2 C3 C4 C5 2.2(9) . .
C3 C4 C5 C6 -0.6(10) . .
C3 C4 C5 O3 -179.5(6) . .
C8 O3 C5 C6 2.3(10) 2_655 .
C8 O3 C5 C4 -178.8(6) 2_655 .
C4 C5 C6 C7 -1.0(10) . .
O3 C5 C6 C7 177.8(6) . .
C3 C2 C7 C6 0.5(8) . .
C1 C2 C7 C6 -177.1(5) . .
C5 C6 C7 C2 1.0(9) . .
C13 C8 C9 C10 -1.2(10) . .
O3 C8 C9 C10 174.9(6) 2_645 .
C8 C9 C10 C11 1.6(10) . .
C9 C10 C11 C12 -0.3(9) . .
C9 C10 C11 C14 178.8(5) . .
C10 C11 C12 C13 -1.5(8) . .
C14 C11 C12 C13 179.4(5) . .
C9 C8 C13 C12 -0.5(10) . .
O3 C8 C13 C12 -176.7(5) 2_645 .
C11 C12 C13 C8 1.9(9) . .
Zn1 O4 C14 O5 33.4(8) . .
Zn1 O4 C14 C11 -146.6(4) . .
Zn2 O5 C14 O4 -3.5(6) . .
Zn2 O5 C14 C11 176.5(3) . .
C12 C11 C14 O4 -172.9(5) . .
C10 C11 C14 O4 8.1(7) . .
C12 C11 C14 O5 7.1(7) . .
C10 C11 C14 O5 -171.9(5) . .
C19 N1 C15 C16 -3.6(7) . .
Zn1 N1 C15 C16 168.7(4) . .
N1 C15 C16 C17 1.3(9) . .
C15 C16 C17 C18 1.0(8) . .
C15 C16 C17 C20 -176.7(5) . .
C16 C17 C18 C19 -0.9(7) . .
C20 C17 C18 C19 176.9(4) . .
C15 N1 C19 C18 3.7(7) . .
Zn1 N1 C19 C18 -168.6(4) . .
C17 C18 C19 N1 -1.5(7) . .
N3 N2 C20 C17 174.7(5) . .
C18 C17 C20 N2 175.1(5) . .
C16 C17 C20 N2 -7.3(8) . .
N2 N3 C21 C22 176.2(5) . .
N3 C21 C22 C26 171.6(5) . .
N3 C21 C22 C23 -11.1(8) . .
C26 C22 C23 C24 2.6(8) . .
C21 C22 C23 C24 -174.7(5) . .
C22 C23 C24 N4 -1.6(8) . 1_454
N4 C25 C26 C22 -0.5(8) 1_454 .
C23 C22 C26 C25 -1.7(7) . .
C21 C22 C26 C25 175.7(5) . .
Zn2 O6 C27 O7 3.3(5) . .
Zn2 O6 C27 C28 -176.4(3) . .
O6 Zn2 C27 O7 -177.0(4) . .
O9 Zn2 C27 O7 -37.8(3) . .
O5 Zn2 C27 O7 -169.3(2) . .
N4 Zn2 C27 O7 73.2(3) . .
O9 Zn2 C27 O6 139.2(3) . .
O5 Zn2 C27 O6 7.7(3) . .
N4 Zn2 C27 O6 -109.8(3) . .
O6 Zn2 C27 C28 11.9(10) . .
O9 Zn2 C27 C28 151.1(11) . .
O5 Zn2 C27 C28 19.6(12) . .
N4 Zn2 C27 C28 -97.9(11) . .
O7 C27 C28 C29 1.7(7) . 2_755
O6 C27 C28 C29 -178.6(4) . 2_755
Zn2 C27 C28 C29 171.6(9) . 2_755
O7 C27 C28 C33 -174.4(4) . .
O6 C27 C28 C33 5.3(7) . .
Zn2 C27 C28 C33 -4.5(14) . .
C28 C29 C30 C31 2.2(9) 2_745 .
C29 C30 C31 C32 -2.7(10) . .
C29 C30 C31 O8 178.1(6) . .
C34 O8 C31 C30 3.0(11) . .
C34 O8 C31 C32 -176.2(7) . .
C30 C31 C32 C33 1.8(11) . 2_745
O8 C31 C32 C33 -178.9(6) . 2_745
C29 C28 C33 C32 -0.1(8) 2_755 2_755
C27 C28 C33 C32 176.1(5) . 2_755
C31 O8 C34 C39 -96.2(8) . .
C31 O8 C34 C35 86.6(8) . .
C39 C34 C35 C36 -2.9(10) . .
O8 C34 C35 C36 174.3(5) . .
C34 C35 C36 C37 2.0(10) . .
C35 C36 C37 C38 0.8(9) . .
C35 C36 C37 C40 178.1(5) . .
C36 C37 C38 C39 -2.6(8) . .
C40 C37 C38 C39 -179.9(5) . .
C35 C34 C39 C38 1.1(11) . .
O8 C34 C39 C38 -176.1(5) . .
C37 C38 C39 C34 1.8(10) . .
Zn2 O9 C40 O10 22.9(8) . .
Zn2 O9 C40 C37 -158.2(4) . .
Zn1 O10 C40 O9 -5.6(7) . .
Zn1 O10 C40 C37 175.5(3) . .
C36 C37 C40 O9 9.7(7) . .
C38 C37 C40 O9 -173.1(5) . .
C36 C37 C40 O10 -171.3(5) . .
C38 C37 C40 O10 5.9(7) . .

loop_
_platon_squeeze_void_nr
_platon_squeeze_void_average_x
_platon_squeeze_void_average_y
_platon_squeeze_void_average_z
_platon_squeeze_void_volume
_platon_squeeze_void_count_electrons
_platon_squeeze_void_content
1 -0.137 0.000 0.363 1010 366 ' '
2 -0.050 0.500 0.950 1010 366 ' '
